data_2200887
loop_
_publ_author_name
'Kristiansson, Olof'

_publ_section_title
;
 Bis(pyrazine-2-carboxamide)bis(trifluoromethanesulfonato)copper(II)
 monohydrate
;
_journal_issue 3
_journal_name_full 'Acta Crystallographica Section E'
_journal_page_first m130
_journal_page_last m132
_journal_paper_doi 10.1107/S1600536802003252
_journal_volume 58
_journal_year 2002
_chemical_formula_iupac '[Cu (C5 H5 N3 O)2 (CF3 SO3 )2 ] , H2 O'
_chemical_formula_moiety 'C12 H10 Cu F6 N6 O8 S2, H2 O'
_chemical_formula_sum 'C12 H12 Cu F6 N6 O9 S2'
_chemical_formula_weight 625.94
_chemical_name_systematic
;
bis(pyrazine-2-caboxamide)bis(trifluoromethanesulphonato)copper(II)
monohydrate
;
_space_group_IT_number 60
_symmetry_cell_setting orthorhombic
_symmetry_space_group_name_Hall '-P 2n 2ab'
_symmetry_space_group_name_H-M 'P b c n'
_atom_sites_solution_hydrogens geom
_atom_sites_solution_primary direct
_atom_sites_solution_secondary difmap
_audit_creation_method SHELXL-97
_cell_angle_alpha 90.00
_cell_angle_beta 90.00
_cell_angle_gamma 90.00
_cell_formula_units_Z 4
_cell_length_a 8.9014(7)
_cell_length_b 13.7809(11)
_cell_length_c 18.8910(15)
_cell_measurement_reflns_used 1907
_cell_measurement_temperature 295(2)
_cell_measurement_theta_max 28.00
_cell_measurement_theta_min 2.16
_cell_volume 2317.3(3)
_computing_cell_refinement 'SMART and SAINT (1998)'
_computing_data_collection 'SMART (1998)'
_computing_data_reduction SAINT
_computing_molecular_graphics SHELXTL
_computing_publication_material SHELXTL
_computing_structure_refinement SHELXTL
_computing_structure_solution 'SHELXTL (1998)'
_diffrn_ambient_temperature 295(2)
_diffrn_measured_fraction_theta_full .979
_diffrn_measured_fraction_theta_max .979
_diffrn_measurement_device_type 'Bruker SMART CCD diffractometer'
_diffrn_measurement_method '\w scans'
_diffrn_radiation_monochromator graphite
_diffrn_radiation_source 'fine-focus sealed tube'
_diffrn_radiation_type MoK\a
_diffrn_radiation_wavelength .71073
_diffrn_reflns_av_R_equivalents .0354
_diffrn_reflns_av_sigmaI/netI .0300
_diffrn_reflns_limit_h_max 11
_diffrn_reflns_limit_h_min -11
_diffrn_reflns_limit_k_max 18
_diffrn_reflns_limit_k_min -18
_diffrn_reflns_limit_l_max 16
_diffrn_reflns_limit_l_min -24
_diffrn_reflns_number 13434
_diffrn_reflns_theta_full 28.00
_diffrn_reflns_theta_max 28.00
_diffrn_reflns_theta_min 2.16
_diffrn_standards_decay_%
;
neglible as determined from a repetition of the first 50 frames
at the end of the experiment
;
_diffrn_standards_number 0
_exptl_absorpt_coefficient_mu 1.227
_exptl_absorpt_correction_T_max .8094
_exptl_absorpt_correction_T_min .7097
_exptl_absorpt_correction_type multi-scan
_exptl_absorpt_process_details ' (SADABS; Bruker, 1998)'
_exptl_crystal_colour blue
_exptl_crystal_density_diffrn 1.794
_exptl_crystal_density_method 'not measured'
_exptl_crystal_description prism
_exptl_crystal_F_000 1252
_exptl_crystal_size_max .30
_exptl_crystal_size_mid .25
_exptl_crystal_size_min .18
_refine_diff_density_max .525
_refine_diff_density_min -.539
_refine_ls_extinction_coef .0034(5)
_refine_ls_extinction_expression Fc^*^=kFc[1+0.001xFc^2^\l^3^/sin(2\q)]^-1/4^
_refine_ls_extinction_method SHELXL
_refine_ls_goodness_of_fit_ref .887
_refine_ls_hydrogen_treatment mixed
_refine_ls_matrix_type full
_refine_ls_number_parameters 179
_refine_ls_number_reflns 2738
_refine_ls_number_restraints 0
_refine_ls_restrained_S_all .887
_refine_ls_R_factor_all .0517
_refine_ls_R_factor_gt .0367
_refine_ls_shift/su_max .000
_refine_ls_shift/su_mean .000
_refine_ls_structure_factor_coef Fsqd
_refine_ls_weighting_details 'calc w = 1/[\s^2^(Fo^2^)+(0.0773P)^2^] where P = (Fo^2^+2Fc^2^)/3'
_refine_ls_weighting_scheme calc
_refine_ls_wR_factor_gt .1003
_refine_ls_wR_factor_ref .1050
_reflns_number_gt 1907
_reflns_number_total 2738
_reflns_threshold_expression >2sigma(I)
_cod_data_source_file cm6000.cif
_cod_data_source_block I
_cod_depositor_comments
;
The following automatic conversions were performed:
'_symmetry_cell_setting' value 'Orthorhombic' changed to 'orthorhombic'
according to '/home/saulius/struct/CIF-dictionaries/cif_core.dic'
dictionary named 'cif_core.dic' version 2.4.1 from 2010-06-29.

Automatic conversion script
Id: cif_fix_enum 1527 2010-12-29 10:47:43Z saulius 

The following automatic conversions were performed:

'_symmetry_cell_setting' value 'Orthorhombic' changed to
'orthorhombic' according to
/home/saulius/struct/CIF-dictionaries/cif_core.dic dictionary named
'cif_core.dic' version 2.4.1 from 2010-06-29.

Automatic conversion script
Id: cif_fix_values 1715 2011-07-08 13:25:40Z adriana 
;
_cod_database_code 2200887
_cod_database_fobs_code 2200887

loop_
_symmetry_equiv_pos_as_xyz
'x, y, z'
'-x+1/2, -y+1/2, z+1/2'
'-x, y, -z+1/2'
'x+1/2, -y+1/2, -z'
'-x, -y, -z'
'x-1/2, y-1/2, -z-1/2'
'x, -y, z-1/2'
'-x-1/2, y-1/2, z'

loop_
_atom_site_label
_atom_site_fract_x
_atom_site_fract_y
_atom_site_fract_z
_atom_site_U_iso_or_equiv
_atom_site_adp_type
_atom_site_calc_flag
_atom_site_refinement_flags
_atom_site_occupancy
_atom_site_disorder_assembly
_atom_site_disorder_group
_atom_site_type_symbol
Cu1 .0000 .0000 .0000 .03429(14) Uani d S 1 . . Cu
O1 .04724(18) -.06811(10) .08735(7) .0350(3) Uani d . 1 . . O
O2 -.5000 .2722(2) .2500 .0551(7) Uani d S 1 . . O
N1 .10327(19) .10799(12) .04774(9) .0325(4) Uani d . 1 . . N
N2 .1408(2) -.04973(16) .19627(10) .0398(5) Uani d . 1 . . N
N4 .2283(3) .24654(14) .13453(11) .0564(6) Uani d . 1 . . N
C2 .1308(3) .19622(16) .02345(12) .0410(5) Uani d . 1 . . C
H2 .1076 .2119 -.0232 .049 Uiso calc R 1 . . H
C3 .1943(3) .26512(17) .06748(13) .0497(6) Uani d . 1 . . C
H3 .2139 .3266 .0495 .060 Uiso calc R 1 . . H
C5 .2009(3) .15719(17) .15810(12) .0444(6) Uani d . 1 . . C
H5 .2239 .1418 .2048 .053 Uiso calc R 1 . . H
C6 .1392(2) .08705(15) .11497(11) .0314(4) Uani d . 1 . . C
C7 .1054(2) -.01598(14) .13424(11) .0308(4) Uani d . 1 . . C
S10 -.30289(7) .07843(5) .11977(3) .04407(19) Uani d . 1 . . S
O10 -.4075(3) .1563(2) .12653(13) .0913(8) Uani d . 1 . . O
O11 -.2040(2) .06537(15) .17885(9) .0657(5) Uani d . 1 . . O
O12 -.2302(2) .07279(14) .05245(8) .0560(5) Uani d . 1 . . O
C10 -.4188(5) -.0307(4) .1209(2) .0909(12) Uani d . 1 . . C
F10 -.5260(4) -.0222(3) .0741(2) .1633(16) Uani d . 1 . . F
F11 -.4921(3) -.0372(3) .1791(2) .1665(14) Uani d . 1 . . F
F12 -.3395(5) -.1058(2) .1120(2) .199(2) Uani d . 1 . . F
H1B .171(3) -.0123(18) .2264(15) .038(7) Uiso d . 1 . . H
H1A .121(3) -.109(2) .2014(14) .049(8) Uiso d . 1 . . H
H2B -.486(4) .238(3) .2174(17) .083(12) Uiso d . 1 . . H

loop_
_atom_site_aniso_label
_atom_site_aniso_U_11
_atom_site_aniso_U_22
_atom_site_aniso_U_33
_atom_site_aniso_U_12
_atom_site_aniso_U_13
_atom_site_aniso_U_23
Cu1 .0485(3) .0261(2) .0283(2) -.00458(15) -.00822(15) .00020(13)
O1 .0467(8) .0272(7) .0311(8) -.0013(6) -.0067(6) -.0007(6)
O2 .0707(19) .0436(15) .0512(17) .000 -.0115(14) .000
N1 .0369(9) .0286(9) .0319(9) -.0028(7) -.0022(7) .0010(6)
N2 .0557(13) .0310(10) .0327(10) -.0034(9) -.0088(9) .0012(8)
N4 .0833(17) .0378(12) .0482(12) -.0169(11) -.0156(11) -.0006(8)
C2 .0519(14) .0359(11) .0352(11) -.0078(10) -.0035(10) .0050(9)
C3 .0667(16) .0322(12) .0502(14) -.0130(11) -.0067(12) .0047(10)
C5 .0587(14) .0394(12) .0351(12) -.0095(11) -.0100(10) -.0003(9)
C6 .0325(10) .0311(10) .0305(10) .0004(9) -.0004(8) -.0009(8)
C7 .0308(10) .0303(10) .0314(10) .0030(8) .0002(8) -.0004(8)
S10 .0451(3) .0534(4) .0338(3) .0106(3) .0002(2) .0030(2)
O10 .0956(17) .0975(18) .0809(17) .0526(15) .0113(13) .0001(13)
O11 .0740(13) .0813(15) .0419(10) .0027(11) -.0177(9) .0049(9)
O12 .0518(11) .0777(13) .0386(9) .0065(9) .0064(8) .0100(8)
C10 .077(3) .117(3) .078(3) -.032(3) .006(2) .002(2)
F10 .134(2) .224(4) .131(3) -.089(3) -.050(2) .009(2)
F11 .132(2) .243(4) .124(3) -.070(2) .0428(18) .057(3)
F12 .210(4) .0652(17) .322(5) -.043(2) .100(3) -.021(2)

loop_
_atom_type_symbol
_atom_type_description
_atom_type_scat_dispersion_real
_atom_type_scat_dispersion_imag
_atom_type_scat_source
C C .0033 .0016 'International Tables Vol C Tables 4.2.6.8 and 6.1.1.4'
H H .0000 .0000 'International Tables Vol C Tables 4.2.6.8 and 6.1.1.4'
N N .0061 .0033 'International Tables Vol C Tables 4.2.6.8 and 6.1.1.4'
O O .0106 .0060 'International Tables Vol C Tables 4.2.6.8 and 6.1.1.4'
F F .0171 .0103 'International Tables Vol C Tables 4.2.6.8 and 6.1.1.4'
S S .1246 .1234 'International Tables Vol C Tables 4.2.6.8 and 6.1.1.4'
Cu Cu .3201 1.2651 'International Tables Vol C Tables 4.2.6.8 and 6.1.1.4'

loop_
_geom_angle_atom_site_label_1
_geom_angle_atom_site_label_2
_geom_angle_atom_site_label_3
_geom_angle_site_symmetry_1
_geom_angle_site_symmetry_3
_geom_angle
_geom_angle_publ_flag
O1 Cu1 O1 5 . 180.00(8) n
O1 Cu1 N1 5 . 97.17(6) y
O1 Cu1 N1 . . 82.83(6) y
N1 Cu1 N1 . 5 180.00(11) n
O1 Cu1 O12 . 5 88.01(6) y
N1 Cu1 O12 . 5 95.90(7) y
O1 Cu1 O12 . . 91.99(6) y
N1 Cu1 O12 . . 84.10(7) y
O12 Cu1 O12 5 . 180.00(12) n
C7 O1 Cu1 . . 114.37(13) y
C2 N1 C6 . . 118.82(18) n
C2 N1 Cu1 . . 128.53(15) n
C6 N1 Cu1 . . 112.50(13) n
C7 N2 H1B . . 119.0(17) n
C7 N2 H1A . . 113.6(18) n
H1B N2 H1A . . 127(3) n
C3 N4 C5 . . 117.1(2) n
N1 C2 C3 . . 119.9(2) n
N1 C2 H2 . . 120.1 n
C3 C2 H2 . . 120.1 n
N4 C3 C2 . . 122.3(2) n
N4 C3 H3 . . 118.8 n
C2 C3 H3 . . 118.8 n
N4 C5 C6 . . 121.6(2) n
N4 C5 H5 . . 119.2 n
C6 C5 H5 . . 119.2 n
N1 C6 C5 . . 120.26(19) n
N1 C6 C7 . . 112.74(17) n
C5 C6 C7 . . 127.0(2) n
O1 C7 N2 . . 122.17(19) y
O1 C7 C6 . . 117.09(18) y
N2 C7 C6 . . 120.7(2) n
O12 S10 O11 . . 114.07(12) n
O12 S10 O10 . . 114.60(13) n
O11 S10 O10 . . 115.21(14) n
O12 S10 C10 . . 102.81(17) n
O11 S10 C10 . . 103.59(17) n
O10 S10 C10 . . 104.5(2) n
S10 O12 Cu1 . . 138.56(10) n
F12 C10 F11 . . 110.0(5) n
F12 C10 F10 . . 113.1(5) n
F11 C10 F10 . . 102.4(4) n
F12 C10 S10 . . 110.9(3) n
F11 C10 S10 . . 110.8(4) n
F10 C10 S10 . . 109.4(4) n

loop_
_geom_bond_atom_site_label_1
_geom_bond_atom_site_label_2
_geom_bond_site_symmetry_2
_geom_bond_distance
_geom_bond_publ_flag
Cu1 O1 . 1.9445(14) y
Cu1 N1 . 1.9680(17) y
Cu1 O12 . 2.4871(17) y
O1 C7 . 1.253(2) y
O2 H2B . .79(3) n
N1 C2 . 1.323(3) n
N1 C6 . 1.341(3) n
N2 C7 . 1.299(3) y
N2 H1B . .81(3) n
N2 H1A . .84(3) n
N4 C3 . 1.327(3) n
N4 C5 . 1.332(3) n
C2 C3 . 1.383(3) n
C2 H2 . .9300 n
C3 H3 . .9300 n
C5 C6 . 1.378(3) n
C5 H5 . .9300 n
C6 C7 . 1.496(3) y
S10 O12 . 1.4291(17) n
S10 O11 . 1.4330(18) n
S10 O10 . 1.426(2) n
S10 C10 . 1.824(5) n
C10 F12 . 1.264(6) n
C10 F11 . 1.281(5) n
C10 F10 . 1.306(5) n

loop_
_geom_hbond_atom_site_label_D
_geom_hbond_atom_site_label_H
_geom_hbond_atom_site_label_A
_geom_hbond_site_symmetry_A
_geom_hbond_distance_DH
_geom_hbond_distance_HA
_geom_hbond_distance_DA
_geom_hbond_angle_DHA
N2 H1B O11 3 .81(3) 2.11(3) 2.898(3) 164(3)
N2 H1A O2 6_656 .84(3) 2.16(3) 2.936(3) 153(2)
O2 H2B O10 . .79(3) 2.17(3) 2.945(3) 169(3)
